data_1507049
loop_
_publ_author_name
'Kobayashi, Yuka'
'Kodama, Koichi'
'Saigo, Kazuhiko'

_publ_section_title
;
 Supramolecular architecture consisting of an enantiopure amine and an
 achiral carboxylic acid: application to the enantioseparation of racemic
 alcohols.
;
_journal_issue 17
_journal_name_full 'Organic letters'
_journal_page_first 2941
_journal_page_last 2944
_journal_paper_doi 10.1021/ol048948b
_journal_volume 6
_journal_year 2004
_chemical_absolute_configuration rm
_chemical_formula_moiety 'C30 H33 N O4 '
_chemical_formula_sum 'C30 H33 N O4'
_chemical_formula_weight 471.59
_chemical_name_systematic
;
 (R)-1-(2'-Methylphenyl)ethanol (1S,2R)-2-amino-1,2-diphenylethanol benzoic acid
;
_space_group_IT_number 4
_symmetry_cell_setting monoclinic
_symmetry_Int_Tables_number 4
_symmetry_space_group_name_Hall 'P 2yb'
_symmetry_space_group_name_H-M 'P 1 21 1'
_cell_angle_alpha 90
_cell_angle_beta 101.632(8)
_cell_angle_gamma 90
_cell_formula_units_Z 2
_cell_length_a 14.167(3)
_cell_length_b 6.0636(11)
_cell_length_c 15.534(3)
_cell_measurement_reflns_used 3156
_cell_measurement_temperature 123.1
_cell_measurement_theta_max 13.7
_cell_measurement_theta_min 1.7
_cell_volume 1307.0(4)
_computing_cell_refinement CrystalClear
_computing_data_collection CrystalClear
_computing_data_reduction CrystalStructure
_computing_publication_material 'CrystalStructure Ver. 1.00'
_computing_structure_refinement CRYSTALS
_computing_structure_solution SIR92
_diffrn_detector_area_resol_mean 14.62
_diffrn_measured_fraction_theta_full 0.9945
_diffrn_measured_fraction_theta_max 0.9945
_diffrn_measurement_device_type 'Rigaku MERCURY'
_diffrn_measurement_method \w
_diffrn_radiation_type 'Mo K\a'
_diffrn_radiation_wavelength 0.7107
_diffrn_reflns_av_R_equivalents 0.047
_diffrn_reflns_limit_h_max 18
_diffrn_reflns_limit_h_min -18
_diffrn_reflns_limit_k_max 7
_diffrn_reflns_limit_k_min -7
_diffrn_reflns_limit_l_max 19
_diffrn_reflns_limit_l_min -20
_diffrn_reflns_number 340
_diffrn_reflns_theta_full 27.48
_diffrn_reflns_theta_max 27.48
_exptl_absorpt_coefficient_mu 0.079
_exptl_absorpt_correction_T_max 0.984
_exptl_absorpt_correction_T_min 0.796
_exptl_absorpt_correction_type none
_exptl_crystal_colour colorless
_exptl_crystal_density_diffrn 1.198
_exptl_crystal_density_method 'not measured'
_exptl_crystal_description needle
_exptl_crystal_size_max 0.20
_exptl_crystal_size_mid 0.20
_exptl_crystal_size_min 0.20
_refine_diff_density_max 0.94
_refine_diff_density_min -1.27
_refine_ls_extinction_method none
_refine_ls_goodness_of_fit_ref 0.967
_refine_ls_hydrogen_treatment noref
_refine_ls_number_parameters 355
_refine_ls_number_reflns 10474
_refine_ls_R_factor_gt 0.0620
_refine_ls_shift/su_max 0.0000
_refine_ls_structure_factor_coef F
_refine_ls_weighting_details 'w = 1/[0.010Fo^2^ + 1.000\s^2^(Fo)]'
_refine_ls_weighting_scheme calc
_refine_ls_wR_factor_ref 0.1090
_reflns_number_gt 10474
_reflns_number_total 3254
_reflns_threshold_expression F^2^>2.0\s(F^2^)
_cod_data_source_file ol048948bsi20040703_073051.cif
_cod_data_source_block '__o_mebenzadpe'
_cod_original_cell_volume 1306.9(4)
_cod_original_formula_sum 'C30 H33 N O4 '
_cod_database_code 1507049

loop_
_symmetry_equiv_pos_as_xyz
'   +x,   +y,   +z'
'   -x,1/2+y,   -z'

loop_
_atom_site_label
_atom_site_type_symbol
_atom_site_fract_x
_atom_site_fract_y
_atom_site_fract_z
_atom_site_U_iso_or_equiv
_atom_site_adp_type
_atom_site_occupancy
_atom_site_symmetry_multiplicity
_atom_site_calc_flag
O(1) O 0.38140 -0.2914 0.74919 0.0345 Uani 1.00 1 d
O(2) O 0.2903 -0.1553 0.88345 0.0280 Uani 1.00 1 d
O(3) O 0.45569 0.3713 1.14792 0.0277 Uani 1.00 1 d
O(5) O 0.45487 0.7151 1.09488 0.0301 Uani 1.00 1 d
N(1) N 0.40629 0.1186 1.00129 0.0215 Uani 1.00 1 d
C(6) C 0.0871 0.1533 1.1030 0.0301 Uani 1.00 1 d
C(7) C 0.2232 -0.0088 1.0545 0.0250 Uani 1.00 1 d
C(8) C 0.1874 0.1464 0.8136 0.0234 Uani 1.00 1 d
C(9) C 0.3107 0.1997 0.9522 0.0213 Uani 1.00 1 d
C(10) C 0.1782 0.3444 0.7671 0.0286 Uani 1.00 1 d
C(11) C 0.4318 0.5746 1.1472 0.0226 Uani 1.00 1 d
C(12) C 0.3748 0.6474 1.2130 0.0227 Uani 1.00 1 d
C(13) C 0.3104 0.4996 1.2403 0.0252 Uani 1.00 1 d
C(14) C 0.2762 -0.3270 0.6082 0.0250 Uani 1.00 1 d
C(15) C 0.3858 0.8571 1.2499 0.0261 Uani 1.00 1 d
C(16) C 0.1508 -0.0240 1.1030 0.0286 Uani 1.00 1 d
C(17) C 0.2344 0.1825 1.0077 0.0213 Uani 1.00 1 d
C(18) C 0.0151 0.0995 0.7722 0.0341 Uani 1.00 1 d
C(19) C 0.2226 -0.1474 0.6267 0.0329 Uani 1.00 1 d
C(20) C 0.1050 0.0218 0.8155 0.0292 Uani 1.00 1 d
C(21) C 0.0074 0.2979 0.7272 0.0366 Uani 1.00 1 d
C(22) C 0.2730 0.7697 1.3415 0.0332 Uani 1.00 1 d
C(23) C 0.2851 0.0736 0.8643 0.0236 Uani 1.00 1 d
C(24) C 0.3361 0.9186 1.3142 0.0309 Uani 1.00 1 d
C(25) C 0.1300 -0.1075 0.5795 0.0379 Uani 1.00 1 d
C(26) C 0.2914 -0.6707 0.5182 0.0412 Uani 1.00 1 d
C(27) C 0.0970 0.3412 1.0561 0.0292 Uani 1.00 1 d
C(28) C 0.3794 -0.3510 0.6599 0.0306 Uani 1.00 1 d
C(29) C 0.2369 -0.4764 0.5424 0.0299 Uani 1.00 1 d
C(30) C 0.2586 0.5635 1.3038 0.0330 Uani 1.00 1 d
C(31) C 0.1412 -0.4366 0.4955 0.0331 Uani 1.00 1 d
C(32) C 0.0881 0.4191 0.7240 0.0338 Uani 1.00 1 d
C(33) C 0.4472 -0.2054 0.6204 0.0431 Uani 1.00 1 d
C(34) C 0.0903 -0.2556 0.5143 0.0390 Uani 1.00 1 d
C(35) C 0.1709 0.3574 1.0093 0.0269 Uani 1.00 1 d
H(1) H 0.3009(2) 0.3574(4) 1.2143(2) 0.0298(12) Uiso 1.00 1 d
H(2) H 0.4277(2) 0.9595(5) 1.2303(2) 0.0319(12) Uiso 1.00 1 d
H(3) H 0.3458(2) 1.0610(4) 1.3399(2) 0.0374(12) Uiso 1.00 1 d
H(4) H 0.2384(2) 0.8123(5) 1.3852(2) 0.0414(12) Uiso 1.00 1 d
H(5) H 0.2156(2) 0.4624(5) 1.3225(2) 0.0403(12) Uiso 1.00 1 d
H(6) H 0.1451(2) -0.1530(5) 1.1362(2) 0.0352(12) Uiso 1.00 1 d
H(7) H 0.2652(2) -0.1301(4) 1.0527(2) 0.0296(12) Uiso 1.00 1 d
H(8) H 0.1778(2) 0.4885(5) 0.9777(2) 0.0322(12) Uiso 1.00 1 d
H(9) H 0.0535(2) 0.4604(5) 1.0560(2) 0.0350(12) Uiso 1.00 1 d
H(10) H 0.0369(2) 0.1439(5) 1.1353(2) 0.0365(12) Uiso 1.00 1 d
H(11) H 0.1106(2) -0.1144(4) 0.8463(2) 0.0350(12) Uiso 1.00 1 d
H(12) H -0.0412(2) 0.0161(5) 0.7742(2) 0.0408(12) Uiso 1.00 1 d
H(13) H -0.0538(2) 0.3494(5) 0.6975(2) 0.0425(13) Uiso 1.00 1 d
H(14) H 0.0831(2) 0.5552(5) 0.6931(2) 0.0388(12) Uiso 1.00 1 d
H(15) H 0.2343(2) 0.4282(5) 0.7650(2) 0.0340(12) Uiso 1.00 1 d
H(16) H 0.2495(2) -0.0511(5) 0.6734(2) 0.0396(12) Uiso 1.00 1 d
H(17) H 0.0949(2) 0.0174(5) 0.5926(2) 0.0450(13) Uiso 1.00 1 d
H(18) H 0.0277(2) -0.2275(6) 0.4807(2) 0.0471(13) Uiso 1.00 1 d
H(19) H 0.1120(2) -0.5388(5) 0.4518(2) 0.0398(12) Uiso 1.00 1 d
H(20) H 0.3176(1) 0.3514(4) 0.9394(1) 0.0252(11) Uiso 1.00 1 d
H(21) H 0.3320(2) 0.1076(4) 0.8304(2) 0.0290(12) Uiso 1.00 1 d
H(22) H 0.3988(2) -0.5004(5) 0.6575(2) 0.0369(12) Uiso 1.00 1 d
H(23) H 0.40986(12) -0.0367(3) 0.99446(12) 0.0268(11) Uiso 1.00 1 d
H(24) H 0.45634(12) 0.1874(3) 0.97856(12) 0.0269(11) Uiso 1.00 1 d
H(25) H 0.41335(12) 0.1533(3) 1.06189(12) 0.0270(11) Uiso 1.00 1 d
H(26) H 0.5062(2) -0.1887(6) 0.6617(2) 0.052(1) Uiso 1.00 1 d
H(27) H 0.4596(2) -0.2710(6) 0.5682(2) 0.052(1) Uiso 1.00 1 d
H(28) H 0.4184(2) -0.0648(6) 0.6070(2) 0.052(1) Uiso 1.00 1 d
H(29) H 0.2475(2) -0.7729(5) 0.4854(2) 0.0488(13) Uiso 1.00 1 d
H(30) H 0.3359(2) -0.6233(5) 0.4838(2) 0.0487(13) Uiso 1.00 1 d
H(31) H 0.3252(2) -0.7396(5) 0.5703(2) 0.0488(13) Uiso 1.00 1 d
H(32) H 0.303(3) -0.205(6) 0.855(3) 0.041(13) Uiso 1.00 1 d
H(33) H 0.444(3) -0.235(6) 0.772(2) 0.053(10) Uiso 1.00 1 d

loop_
_atom_site_aniso_label
_atom_site_aniso_U_11
_atom_site_aniso_U_22
_atom_site_aniso_U_33
_atom_site_aniso_U_12
_atom_site_aniso_U_13
_atom_site_aniso_U_23
O(1) 0.0215(8) 0.0522(12) 0.0278(9) -0.0000(8) -0.0001(7) -0.0092(9)
O(2) 0.0321(9) 0.0254(10) 0.0267(10) -0.0001(8) 0.0063(8) -0.0047(9)
O(3) 0.0252(8) 0.0284(10) 0.0268(9) 0.0051(7) -0.0016(6) -0.0052(8)
O(5) 0.0281(8) 0.0336(10) 0.0316(9) 0.0074(8) 0.0128(7) 0.0075(8)
N(1) 0.0164(8) 0.0232(10) 0.0254(10) -0.0020(7) 0.0055(7) -0.0031(8)
C(6) 0.0189(10) 0.041(2) 0.0319(13) 0.0023(10) 0.0089(9) 0.0001(12)
C(7) 0.0171(10) 0.0288(13) 0.0283(12) 0.0041(9) 0.0027(9) -0.0001(10)
C(8) 0.0247(11) 0.0248(13) 0.0203(11) -0.0054(9) 0.0039(8) -0.0024(9)
C(9) 0.0203(10) 0.0218(11) 0.0215(11) -0.0004(9) 0.0033(8) -0.0014(10)
C(10) 0.0317(12) 0.0295(13) 0.0239(12) -0.0055(10) 0.0035(9) -0.0029(11)
C(11) 0.0145(9) 0.0269(12) 0.0240(11) 0.0030(9) -0.0018(8) -0.0011(10)
C(12) 0.0144(9) 0.0288(13) 0.0234(11) 0.0020(9) -0.0000(8) 0.0024(10)
C(13) 0.0198(10) 0.027(1) 0.0282(12) -0.0014(9) 0.0035(9) 0.0034(10)
C(14) 0.0208(10) 0.0320(13) 0.0214(11) -0.0004(9) 0.0019(9) 0.0017(10)
C(15) 0.0247(11) 0.0260(12) 0.0286(12) -0.0019(10) 0.0073(9) -0.0022(11)
C(16) 0.0231(11) 0.035(1) 0.0302(13) -0.0001(10) 0.0099(10) 0.0046(11)
C(17) 0.0144(9) 0.0265(12) 0.0224(11) -0.0014(9) 0.0026(8) -0.0022(10)
C(18) 0.0231(11) 0.049(2) 0.0294(13) -0.0076(11) 0.0041(10) 0.0034(13)
C(19) 0.0249(11) 0.042(2) 0.0313(13) 0.0004(11) 0.0052(10) -0.0064(12)
C(20) 0.0279(12) 0.032(2) 0.0270(12) -0.0066(10) 0.0037(10) 0.0044(10)
C(21) 0.0300(12) 0.052(2) 0.0240(13) 0.0037(12) -0.0032(10) 0.0012(12)
C(22) 0.0290(12) 0.043(2) 0.031(1) 0.0045(11) 0.0135(11) 0.0044(12)
C(23) 0.0208(10) 0.0267(12) 0.0251(12) -0.0020(9) 0.0086(9) -0.0001(10)
C(24) 0.0297(12) 0.031(2) 0.033(1) 0.0005(10) 0.0084(10) -0.0035(11)
C(25) 0.031(1) 0.047(2) 0.035(1) 0.0117(12) 0.0039(11) 0.0019(13)
C(26) 0.051(2) 0.034(2) 0.036(2) 0.0030(13) 0.0038(13) -0.0071(13)
C(27) 0.0225(11) 0.036(1) 0.0292(12) 0.0087(11) 0.0041(9) -0.0021(11)
C(28) 0.0282(12) 0.037(2) 0.0271(12) 0.0040(11) 0.0054(9) -0.0032(11)
C(29) 0.0347(13) 0.028(1) 0.0293(13) -0.0034(10) 0.0118(10) 0.0031(10)
C(30) 0.0260(12) 0.037(2) 0.037(1) -0.0013(11) 0.0095(11) 0.0122(12)
C(31) 0.0260(12) 0.049(2) 0.0244(12) -0.0089(12) 0.0052(10) 0.0017(12)
C(32) 0.039(1) 0.031(2) 0.0274(13) 0.0030(11) -0.0034(11) 0.0029(11)
C(33) 0.0207(12) 0.069(2) 0.040(2) -0.0042(13) 0.0049(11) 0.006(2)
C(34) 0.0249(12) 0.064(2) 0.0279(13) 0.0001(12) 0.0045(10) 0.0064(13)
C(35) 0.0226(10) 0.0285(12) 0.0291(12) 0.0050(10) 0.0038(9) 0.0012(11)

loop_
_atom_type_symbol
_atom_type_description
_atom_type_scat_dispersion_real
_atom_type_scat_dispersion_imag
_atom_type_scat_source
C C 0.006 0.003
;
International Tables for Crystallography
(1992, Vol. C, Tables 4.2.6.8 and 6.1.1.4)
;
H H 0.000 0.000
;
International Tables for Crystallography
(1992, Vol. C, Table 6.1.1.4)
;
N N 0.011 0.006
;
International Tables for Crystallography
(1992, Vol. C, Tables 4.2.6.8 and 6.1.1.4)
;
O O 0.017 0.010
;
International Tables for Crystallography
(1992, Vol. C, Tables 4.2.6.8 and 6.1.1.4)
;

loop_
_geom_angle_atom_site_label_1
_geom_angle_atom_site_label_2
_geom_angle_atom_site_label_3
_geom_angle
_geom_angle_publ_flag
C28 O1 H33 106.6(22) no
C23 O2 H32 110.8(40) no
C9 N1 H23 109.38(12) no
C9 N1 H24 109.42(12) no
H23 N1 H24 109.474 no
C9 N1 H25 109.61(11) no
H23 N1 H25 109.470(9) no
H24 N1 H25 109.473(16) no
C16 C6 C27 120.0(2) yes
C16 C6 H10 120.26(15) no
C27 C6 H10 119.78(14) no
C16 C7 C17 120.7(2) yes
C16 C7 H7 119.91(15) no
C17 C7 H7 119.36(13) no
C10 C8 C20 119.1(2) yes
C10 C8 C23 120.1(2) yes
C20 C8 C23 120.8(2) yes
N1 C9 C17 111.28(18) yes
N1 C9 C23 108.39(18) yes
C17 C9 C23 113.68(17) yes
N1 C9 H20 107.74(12) no
C17 C9 H20 107.44(13) no
C23 C9 H20 108.09(13) no
C8 C10 C32 120.7(2) yes
C8 C10 H15 119.16(13) no
C32 C10 H15 120.09(17) no
O3 C11 O5 123.5(2) yes
O3 C11 C12 117.3(2) yes
O5 C11 C12 119.1(2) yes
C11 C12 C13 119.5(2) yes
C11 C12 C15 121.5(2) yes
C13 C12 C15 119.0(2) yes
C12 C13 C30 120.1(2) yes
C12 C13 H1 119.69(15) no
C30 C13 H1 120.15(16) no
C19 C14 C28 118.1(2) yes
C19 C14 C29 120.4(2) yes
C28 C14 C29 121.5(2) yes
C12 C15 C24 120.9(2) yes
C12 C15 H2 119.39(13) no
C24 C15 H2 119.75(16) no
C6 C16 C7 119.6(2) yes
C6 C16 H6 120.26(15) no
C7 C16 H6 120.16(15) no
C7 C17 C9 121.5(2) yes
C7 C17 C35 118.7(2) yes
C9 C17 C35 119.7(2) yes
C20 C18 C21 120.4(2) yes
C20 C18 H12 119.71(16) no
C21 C18 H12 119.86(15) no
C14 C19 C25 121.6(2) yes
C14 C19 H16 119.24(14) no
C25 C19 H16 119.11(17) no
C8 C20 C18 119.6(2) yes
C8 C20 H11 119.76(15) no
C18 C20 H11 120.69(16) no
C18 C21 C32 120.3(2) yes
C18 C21 H13 120.12(15) no
C32 C21 H13 119.59(16) no
C24 C22 C30 120.4(2) yes
C24 C22 H4 119.74(16) no
C30 C22 H4 119.81(15) no
O2 C23 C8 113.45(19) yes
O2 C23 C9 107.8(2) yes
C8 C23 C9 110.09(19) yes
O2 C23 H21 108.38(13) no
C8 C23 H21 108.49(12) no
C9 C23 H21 108.46(12) no
C15 C24 C22 119.7(2) yes
C15 C24 H3 119.85(16) no
C22 C24 H3 120.45(16) no
C19 C25 C34 118.3(3) yes
C19 C25 H17 120.37(17) no
C34 C25 H17 121.33(16) no
C29 C26 H29 109.46(15) no
C29 C26 H30 109.72(15) no
H29 C26 H30 109.474(13) no
C29 C26 H31 109.23(15) no
H29 C26 H31 109.469(15) no
H30 C26 H31 109.473(18) no
C6 C27 C35 120.2(2) yes
C6 C27 H9 119.73(14) no
C35 C27 H9 120.06(15) no
O1 C28 C14 108.46(19) yes
O1 C28 C33 110.7(2) yes
C14 C28 C33 110.4(2) yes
O1 C28 H22 109.23(14) no
C14 C28 H22 108.98(14) no
C33 C28 H22 109.02(16) no
C14 C29 C26 123.0(2) yes
C14 C29 C31 117.6(2) yes
C26 C29 C31 119.4(2) yes
C13 C30 C22 119.9(2) yes
C13 C30 H5 119.78(16) no
C22 C30 H5 120.31(15) no
C29 C31 C34 120.8(3) yes
C29 C31 H19 119.15(17) no
C34 C31 H19 120.03(15) no
C10 C32 C21 119.9(3) yes
C10 C32 H14 119.59(17) no
C21 C32 H14 120.49(16) no
C28 C33 H26 109.28(13) no
C28 C33 H27 109.86(16) no
H26 C33 H27 109.473(18) no
C28 C33 H28 109.26(16) no
H26 C33 H28 109.477 no
H27 C33 H28 109.469(16) no
C25 C34 C31 121.2(2) yes
C25 C34 H18 118.88(16) no
C31 C34 H18 119.83(15) no
C17 C35 C27 120.8(2) yes
C17 C35 H8 119.50(14) no
C27 C35 H8 119.74(15) no

loop_
_geom_bond_atom_site_label_1
_geom_bond_atom_site_label_2
_geom_bond_distance
_geom_bond_publ_flag
O1 C28 1.429(3) yes
O1 H33 0.95(4) no
O2 C23 1.418(3) yes
O2 H32 0.59(3) no
O3 C11 1.278(3) yes
O5 C11 1.265(3) yes
N1 C9 1.497(3) yes
N1 H23 0.95000(17) no
N1 H24 0.95002(14) no
N1 H25 0.95006(19) no
C6 C16 1.404(4) yes
C6 C27 1.375(4) yes
C6 H10 0.95006(16) no
C7 C16 1.392(3) yes
C7 C17 1.395(3) yes
C7 H7 0.94994(13) no
C8 C10 1.394(4) yes
C8 C20 1.395(3) yes
C8 C23 1.514(3) yes
C9 C17 1.516(3) yes
C9 C23 1.542(3) yes
C9 H20 0.95003(16) no
C10 C32 1.392(3) yes
C10 H15 0.95003(15) no
C11 C12 1.490(3) yes
C12 C13 1.405(3) yes
C12 C15 1.390(4) yes
C13 C30 1.397(4) yes
C13 H1 0.95000(15) no
C14 C19 1.390(4) yes
C14 C28 1.526(3) yes
C14 C29 1.394(4) yes
C15 C24 1.384(3) yes
C15 H2 0.95000(12) no
C16 H6 0.95000(13) no
C17 C35 1.395(3) yes
C18 C20 1.397(3) yes
C18 C21 1.385(4) yes
C18 H12 0.94999(15) no
C19 C25 1.389(3) yes
C19 H16 0.94996(13) no
C20 H11 0.94997(14) no
C21 C32 1.368(4) yes
C21 H13 0.95000(16) no
C22 C24 1.396(4) yes
C22 C30 1.378(4) yes
C22 H4 0.95009(14) no
C23 H21 0.95000(15) no
C24 H3 0.95000(15) no
C25 C34 1.385(4) yes
C25 H17 0.95001(13) no
C26 C29 1.497(4) yes
C26 H29 0.94999(12) no
C26 H30 0.95004(14) no
C26 H31 0.94996(15) no
C27 C35 1.393(3) yes
C27 H9 0.95002(13) no
C28 C33 1.522(4) yes
C28 H22 0.95000(16) no
C29 C31 1.424(4) yes
C30 H5 0.94995(12) no
C31 C34 1.377(4) yes
C31 H19 0.95004(12) no
C32 H14 0.94998(14) no
C33 H26 0.95005(17) no
C33 H27 0.95002(15) no
C33 H28 0.95002(14) no
C34 H18 0.95007(17) no
C35 H8 0.94998(13) no

loop_
_geom_contact_atom_site_label_1
_geom_contact_atom_site_label_2
_geom_contact_site_symmetry_2
_geom_contact_distance
_geom_contact_publ_flag
O1 O3 2_647 2.714(2) yes
O1 C11 2_647 3.578(3) yes
O1 H2 2_637 3.058(3) no
O1 H15 1_545 2.739(3) no
O2 H8 1_545 3.208(3) no
O2 H15 1_545 3.132(3) no
O2 H20 1_545 3.118(3) no
O3 H2 1_545 2.870(3) no
O3 H21 2_657 3.287(3) no
O3 H23 2_657 3.245(3) no
O3 H24 2_657 3.174(3) no
O3 H26 2_657 2.920(3) no
O3 H32 2_657 3.46(4) no
O3 H33 2_657 1.81(4) no
O5 N1 1_565 2.858(3) yes
O5 N1 2_657 2.762(3) yes
O5 C9 2_657 3.542(3) yes
O5 H7 1_565 2.797(3) no
O5 H20 2_657 3.471(3) no
O5 H21 2_657 3.078(3) no
O5 H23 1_565 2.169(3) no
O5 H23 2_657 3.000(3) no
O5 H24 1_565 3.388(3) no
O5 H24 2_657 1.868(3) no
O5 H25 1_565 2.747(3) no
O5 H25 2_657 3.375(3) no
O5 H33 2_657 3.55(4) no
N1 C11 2_647 3.576(3) yes
N1 H23 2_657 3.330(3) no
N1 H24 2_647 3.237(2) no
C6 H9 2_547 3.074(4) no
C6 H11 2_557 3.366(3) no
C6 H12 2_557 3.066(4) no
C7 C12 1_545 3.590(3) yes
C7 C15 1_545 3.515(3) yes
C7 H2 1_545 3.563(3) no
C7 H8 1_545 3.290(4) no
C10 H32 1_565 3.39(4) no
C11 H7 1_565 3.088(3) no
C11 H21 2_657 3.300(3) no
C11 H23 1_565 3.314(3) no
C11 H23 2_657 3.510(3) no
C11 H24 2_657 2.837(3) no
C11 H26 2_657 3.328(4) no
C11 H33 2_657 2.70(4) no
C12 H6 1_565 3.452(3) no
C12 H7 1_565 2.979(3) no
C12 H26 2_657 3.076(4) no
C12 H33 2_657 3.43(4) no
C13 H3 1_545 3.067(4) no
C13 H6 1_565 3.318(3) no
C13 H26 2_657 2.963(3) no
C14 H4 1_544 3.500(4) no
C14 H14 1_545 3.344(4) no
C14 H15 1_545 3.012(4) no
C15 H1 1_565 3.269(4) no
C15 H6 1_565 3.510(3) no
C15 H7 1_565 3.193(3) no
C15 H22 2_667 3.218(3) no
C15 H25 1_565 3.516(3) no
C15 H26 2_667 3.312(4) no
C15 H33 2_667 3.52(3) no
C16 H9 1_545 3.435(4) no
C16 H9 2_547 3.407(3) no
C18 H5 2_547 3.406(4) no
C18 H6 2_557 3.274(4) no
C18 H9 2_547 3.133(4) no
C18 H10 2_547 3.266(4) no
C19 C26 1_565 3.578(4) yes
C19 H14 1_545 3.007(4) no
C19 H15 1_545 3.335(4) no
C19 H29 1_565 3.226(4) no
C19 H31 1_565 3.083(4) no
C20 H9 2_547 3.312(4) no
C20 H10 2_547 3.240(4) no
C20 H14 1_545 3.388(4) no
C21 H4 2_547 3.568(4) no
C21 H6 2_557 3.333(4) no
C21 H10 2_557 3.147(4) no
C21 H18 2_556 3.169(4) no
C21 H19 2_556 3.587(4) no
C22 C29 1_566 3.588(4) yes
C22 C31 1_566 3.546(4) yes
C22 H6 1_565 3.367(4) no
C22 H13 2_557 3.079(4) no
C22 H30 1_566 3.251(4) no
C24 H1 1_565 3.070(4) no
C24 H6 1_565 3.484(4) no
C24 H26 2_667 3.235(4) no
C25 H14 1_545 2.865(4) no
C25 H18 2_556 3.214(4) no
C25 H19 2_556 3.391(3) no
C25 H29 1_565 3.163(4) no
C25 H31 1_565 3.578(4) no
C26 C30 1_544 3.564(4) yes
C26 H3 1_534 3.431(4) no
C26 H4 1_544 3.575(4) no
C26 H5 1_544 3.119(4) no
C26 H16 1_545 3.473(4) no
C26 H28 1_545 3.138(4) no
C27 H6 1_565 3.328(4) no
C27 H9 2_547 3.379(3) no
C27 H11 2_557 3.580(4) no
C27 H12 2_557 3.088(4) no
C28 H2 2_637 3.134(3) no
C28 H15 1_545 3.168(4) no
C29 H4 1_544 3.008(4) no
C29 H5 1_544 3.389(4) no
C29 H14 1_545 3.509(4) no
C29 H15 1_545 3.513(3) no
C30 H3 1_545 3.293(4) no
C30 H6 1_565 3.260(4) no
C30 H12 2_557 3.087(3) no
C30 H13 2_557 3.376(4) no
C30 H19 1_566 3.451(4) no
C30 H29 1_566 3.511(4) no
C30 H30 1_566 3.011(4) no
C31 H4 1_544 2.839(4) no
C31 H5 1_544 3.139(4) no
C31 H13 2_546 3.468(4) no
C31 H14 1_545 3.334(4) no
C31 H17 2_546 3.361(3) no
C31 H18 2_546 3.054(4) no
C32 H10 2_557 3.367(4) no
C32 H11 1_565 3.387(4) no
C32 H18 2_556 3.388(4) no
C33 H2 2_637 3.315(4) no
C33 H3 2_637 3.203(4) no
C33 H31 1_565 3.321(4) no
C34 H4 1_544 3.208(4) no
C34 H13 2_546 3.288(4) no
C34 H14 1_545 3.025(4) no
C34 H17 2_546 3.127(4) no
C34 H18 2_546 3.323(3) no
C34 H19 2_556 3.291(4) no
C35 H7 1_565 3.396(4) no
H1 H2 1_545 2.988(4) no
H1 H3 1_545 2.634(4) no
H1 H26 2_657 3.022(3) no
H2 H7 1_565 3.262(3) no
H2 H22 2_667 2.722(3) no
H2 H25 1_565 2.838(3) no
H2 H26 2_667 2.759(4) no
H2 H33 2_667 2.60(3) no
H3 H5 1_565 3.032(4) no
H3 H26 2_667 2.594(4) no
H3 H27 2_667 3.016(4) no
H3 H29 1_576 3.054(4) no
H3 H30 1_576 2.968(4) no
H4 H13 2_557 2.680(4) no
H4 H18 1_566 3.599(4) no
H4 H19 1_566 3.091(4) no
H4 H29 1_576 2.947(4) no
H4 H30 1_566 3.221(4) no
H5 H12 2_557 2.640(3) no
H5 H13 2_557 3.251(4) no
H5 H19 1_566 2.716(4) no
H5 H29 1_566 2.861(4) no
H5 H30 1_566 2.781(4) no
H6 H8 1_545 3.387(4) no
H6 H9 1_545 2.842(4) no
H6 H12 2_547 2.992(4) no
H6 H13 2_547 3.113(4) no
H7 H8 1_545 2.767(4) no
H8 H10 2_557 3.327(3) no
H8 H11 1_565 3.176(4) no
H8 H32 1_565 3.40(4) no
H9 H10 2_557 3.190(4) no
H9 H11 2_557 3.055(4) no
H9 H12 2_557 2.699(4) no
H10 H11 2_557 2.615(3) no
H10 H12 2_557 2.653(4) no
H10 H13 2_547 3.121(4) no
H10 H14 2_547 3.481(4) no
H11 H14 1_545 3.076(4) no
H12 H19 2_556 3.467(4) no
H13 H18 2_556 2.903(4) no
H13 H19 2_556 3.291(4) no
H14 H16 1_565 3.411(4) no
H14 H17 1_565 3.229(4) no
H14 H18 1_565 3.492(4) no
H14 H18 2_556 3.313(4) no
H15 H16 1_565 3.487(4) no
H15 H22 1_565 3.159(4) no
H15 H32 1_565 2.71(4) no
H15 H33 1_565 3.59(4) no
H16 H29 1_565 3.368(4) no
H16 H31 1_565 2.824(4) no
H17 H18 2_556 2.430(4) no
H17 H19 1_565 3.507(4) no
H17 H19 2_556 2.894(4) no
H17 H29 1_565 3.242(4) no
H18 H18 2_546 3.2182(19) no
H18 H18 2_556 3.2182(19) no
H18 H19 2_556 2.676(4) no
H20 H32 1_565 2.98(4) no
H22 H28 1_545 3.535(5) no
H23 H24 2_647 2.499(3) no
H23 H25 2_647 3.385(3) no
H24 H24 2_647 3.2915(14) no
H24 H24 2_657 3.2915(14) no
H24 H25 2_657 3.500(2) no
H25 H33 2_657 3.02(4) no
H26 H30 2_656 3.509(4) no
H27 H30 2_656 3.286(4) no
H28 H29 1_565 3.274(4) no
H28 H30 1_565 3.360(4) no
H28 H31 1_565 2.377(4) no

loop_
_geom_torsion_atom_site_label_1
_geom_torsion_atom_site_label_2
_geom_torsion_atom_site_label_3
_geom_torsion_atom_site_label_4
_geom_torsion
_geom_torsion_publ_flag
C27 C6 C16 C7 -0.687 yes
C16 C6 C27 C35 -0.694 yes
C17 C7 C16 C6 1.477 yes
C16 C7 C17 C9 -177.989 yes
C16 C7 C17 C35 -0.868 yes
C20 C8 C10 C32 0.800 yes
C23 C8 C10 C32 -176.665 yes
C10 C8 C20 C18 -1.141 yes
C23 C8 C20 C18 176.305 yes
C10 C8 C23 O2 -160.366 yes
C10 C8 C23 C9 78.679 yes
C20 C8 C23 O2 22.214 yes
C20 C8 C23 C9 -98.741 yes
N1 C9 C17 C7 -46.949 yes
N1 C9 C17 C35 135.957 yes
C23 C9 C17 C7 75.775 yes
C23 C9 C17 C35 -101.319 yes
N1 C9 C23 O2 54.160 yes
N1 C9 C23 C8 178.415 yes
C17 C9 C23 O2 -70.136 yes
C17 C9 C23 C8 54.118 yes
C20 C8 C10 C32 0.800 yes
C23 C8 C10 C32 -176.665 yes
C8 C10 C32 C21 0.205 yes
O3 C11 C12 C13 -31.778 yes
O3 C11 C12 C15 146.485 yes
O5 C11 C12 C13 149.041 yes
O5 C11 C12 C15 -32.696 yes
O3 C11 C12 C13 -31.778 yes
O3 C11 C12 C15 146.485 yes
O5 C11 C12 C13 149.041 yes
O5 C11 C12 C15 -32.696 yes
C11 C12 C13 C30 178.135 yes
C15 C12 C13 C30 -0.172 yes
C11 C12 C15 C24 -176.619 yes
C13 C12 C15 C24 1.654 yes
C11 C12 C13 C30 178.135 yes
C15 C12 C13 C30 -0.172 yes
C12 C13 C30 C22 -1.930 yes
C28 C14 C19 C25 176.653 yes
C29 C14 C19 C25 -1.564 yes
C19 C14 C28 O1 39.810 yes
C19 C14 C28 C33 -81.666 yes
C29 C14 C28 O1 -141.993 yes
C29 C14 C28 C33 96.532 yes
C19 C14 C29 C26 178.877 yes
C19 C14 C29 C31 0.340 yes
C28 C14 C29 C26 0.721 yes
C28 C14 C29 C31 -177.816 yes
C11 C12 C15 C24 -176.619 yes
C13 C12 C15 C24 1.654 yes
C12 C15 C24 C22 -1.035 yes
C27 C6 C16 C7 -0.687 yes
C17 C7 C16 C6 1.477 yes
C16 C7 C17 C9 -177.989 yes
C16 C7 C17 C35 -0.868 yes
N1 C9 C17 C7 -46.949 yes
N1 C9 C17 C35 135.957 yes
C23 C9 C17 C7 75.775 yes
C23 C9 C17 C35 -101.319 yes
C7 C17 C35 C27 -0.528 yes
C9 C17 C35 C27 176.647 yes
C21 C18 C20 C8 0.502 yes
C20 C18 C21 C32 0.513 yes
C28 C14 C19 C25 176.653 yes
C29 C14 C19 C25 -1.564 yes
C14 C19 C25 C34 1.777 yes
C10 C8 C20 C18 -1.141 yes
C23 C8 C20 C18 176.305 yes
C21 C18 C20 C8 0.502 yes
C20 C18 C21 C32 0.513 yes
C18 C21 C32 C10 -0.864 yes
C30 C22 C24 C15 -1.107 yes
C24 C22 C30 C13 2.575 yes
C10 C8 C23 O2 -160.366 yes
C10 C8 C23 C9 78.679 yes
C20 C8 C23 O2 22.214 yes
C20 C8 C23 C9 -98.741 yes
N1 C9 C23 O2 54.160 yes
N1 C9 C23 C8 178.415 yes
C17 C9 C23 O2 -70.136 yes
C17 C9 C23 C8 54.118 yes
C12 C15 C24 C22 -1.035 yes
C30 C22 C24 C15 -1.107 yes
C14 C19 C25 C34 1.777 yes
C19 C25 C34 C31 -0.794 yes
C16 C6 C27 C35 -0.694 yes
C6 C27 C35 C17 1.314 yes
C19 C14 C28 O1 39.810 yes
C19 C14 C28 C33 -81.666 yes
C29 C14 C28 O1 -141.993 yes
C29 C14 C28 C33 96.532 yes
C19 C14 C29 C26 178.877 yes
C19 C14 C29 C31 0.340 yes
C28 C14 C29 C26 0.721 yes
C28 C14 C29 C31 -177.816 yes
C14 C29 C31 C34 0.618 yes
C26 C29 C31 C34 -177.975 yes
C12 C13 C30 C22 -1.930 yes
C24 C22 C30 C13 2.575 yes
C14 C29 C31 C34 0.618 yes
C26 C29 C31 C34 -177.975 yes
C29 C31 C34 C25 -0.390 yes
C8 C10 C32 C21 0.205 yes
C18 C21 C32 C10 -0.864 yes
C19 C25 C34 C31 -0.794 yes
C29 C31 C34 C25 -0.390 yes
C7 C17 C35 C27 -0.528 yes
C9 C17 C35 C27 176.647 yes
C6 C27 C35 C17 1.314 yes

loop_
_cod_related_entry_id
_cod_related_entry_database
_cod_related_entry_code
1 ChemSpider 21200227
